data_7001573
loop_
_publ_author_name
'Huang, Guo'
'Sun, Yan-Qiong'
'Xu, Zhengtao'
'Zeller, Matthias'
'Hunter, Allen D.'

_publ_section_title
;
 Structural regularity and diversity in hybrids of aromatic thioethers
 and BiBr3: from discrete complexes to layers and 3D nets
;
_journal_issue 26
_journal_name_full 'Dalton Transactions'
_journal_page_first 5083
_journal_page_last 5093
_journal_paper_doi 10.1039/b902490p
_journal_year 2009
_chemical_formula_moiety 'C21 H15 Bi2 Br6 S2, 2(C6 H6)'
_chemical_formula_sum 'C33 H27 Bi2 Br6 S2'
_chemical_formula_weight 1385.09
_chemical_name_systematic
;
?
;
_space_group_IT_number 2
_symmetry_cell_setting triclinic
_symmetry_space_group_name_Hall '-P 1'
_symmetry_space_group_name_H-M 'P -1'
_atom_sites_solution_hydrogens geom
_atom_sites_solution_primary direct
_atom_sites_solution_secondary difmap
_audit_creation_method SHELXL-97
_cell_angle_alpha 113.300(3)
_cell_angle_beta 93.955(3)
_cell_angle_gamma 95.226(3)
_cell_formula_units_Z 2
_cell_length_a 6.8728(12)
_cell_length_b 15.743(3)
_cell_length_c 19.521(3)
_cell_measurement_reflns_used 5102
_cell_measurement_temperature 100(2)
_cell_measurement_theta_max 30.66
_cell_measurement_theta_min 2.84
_cell_volume 1919.1(6)
_computing_cell_refinement 'SAINT+ 6.45 (Bruker, 2003)'
_computing_data_collection 'SMART 5.630 (Bruker, 1997-2002)'
_computing_data_reduction 'SAINT+ 6.45'
_computing_molecular_graphics 'SHELXTL 6.14'
_computing_publication_material 'SHELXTL 6.14'
_computing_structure_refinement 'SHELXTL 6.14'
_computing_structure_solution 'SHELXTL 6.14 (Bruker, 2000-2003)'
_diffrn_ambient_temperature 100(2)
_diffrn_measured_fraction_theta_full 0.995
_diffrn_measured_fraction_theta_max 0.995
_diffrn_measurement_device_type 'Bruker AXS SMART APEX CCD diffractometer'
_diffrn_measurement_method '\w scans'
_diffrn_radiation_monochromator graphite
_diffrn_radiation_source 'fine-focus sealed tube'
_diffrn_radiation_type MoK\a
_diffrn_radiation_wavelength 0.71073
_diffrn_reflns_av_R_equivalents 0.0529
_diffrn_reflns_av_sigmaI/netI 0.0819
_diffrn_reflns_limit_h_max 9
_diffrn_reflns_limit_h_min -9
_diffrn_reflns_limit_k_max 20
_diffrn_reflns_limit_k_min -20
_diffrn_reflns_limit_l_max 26
_diffrn_reflns_limit_l_min -26
_diffrn_reflns_number 19243
_diffrn_reflns_theta_full 28.28
_diffrn_reflns_theta_max 28.28
_diffrn_reflns_theta_min 1.14
_diffrn_standards_number 0
_exptl_absorpt_coefficient_mu 15.535
_exptl_absorpt_correction_T_max 0.627
_exptl_absorpt_correction_T_min 0.207
_exptl_absorpt_correction_type multi-scan
_exptl_absorpt_process_details 'SADABS (Sheldrick, 2007)'
_exptl_crystal_colour orange
_exptl_crystal_density_diffrn 2.397
_exptl_crystal_density_method 'not measured'
_exptl_crystal_description plate
_exptl_crystal_F_000 1266
_exptl_crystal_size_max 0.40
_exptl_crystal_size_mid 0.10
_exptl_crystal_size_min 0.03
_refine_diff_density_max 6.629
_refine_diff_density_min -3.775
_refine_diff_density_rms 0.406
_refine_ls_extinction_method none
_refine_ls_goodness_of_fit_ref 1.019
_refine_ls_hydrogen_treatment constr
_refine_ls_matrix_type full
_refine_ls_number_parameters 390
_refine_ls_number_reflns 9462
_refine_ls_number_restraints 0
_refine_ls_restrained_S_all 1.019
_refine_ls_R_factor_all 0.0938
_refine_ls_R_factor_gt 0.0644
_refine_ls_shift/su_max 0.001
_refine_ls_shift/su_mean 0.000
_refine_ls_structure_factor_coef Fsqd
_refine_ls_weighting_details 'calc w=1/[\s^2^(Fo^2^)+(0.1002P)^2^+0.0000P] where P=(Fo^2^+2Fc^2^)/3'
_refine_ls_weighting_scheme calc
_refine_ls_wR_factor_gt 0.1542
_refine_ls_wR_factor_ref 0.1705
_reflns_number_gt 6794
_reflns_number_total 9462
_reflns_threshold_expression I>2\s(I)
_cod_data_source_file b902490p.txt
_cod_data_source_block 4
_cod_depositor_comments
;
The following automatic conversions were performed:
'_symmetry_cell_setting' value 'Triclinic' changed to 'triclinic'
according to '/home/saulius/struct/CIF-dictionaries/cif_core.dic'
dictionary named 'cif_core.dic' version 2.4.1 from 2010-06-29.

Automatic conversion script
Id: cif_fix_enum 1527 2010-12-29 10:47:43Z saulius 
;
_cod_original_sg_symbol_H-M P-1
_cod_database_code 7001573

loop_
_symmetry_equiv_pos_as_xyz
'x, y, z'
'-x, -y, -z'

loop_
_atom_site_label
_atom_site_type_symbol
_atom_site_fract_x
_atom_site_fract_y
_atom_site_fract_z
_atom_site_U_iso_or_equiv
_atom_site_adp_type
_atom_site_occupancy
_atom_site_symmetry_multiplicity
_atom_site_calc_flag
_atom_site_refinement_flags
_atom_site_disorder_assembly
_atom_site_disorder_group
Bi1 Bi 0.26870(6) 0.01643(3) 0.57040(2) 0.02488(13) Uani 1 1 d . . .
Bi2 Bi 0.27851(6) 0.04786(3) 1.07048(2) 0.02550(13) Uani 1 1 d . . .
Br1 Br 0.12527(18) -0.03674(10) 0.66982(7) 0.0358(3) Uani 1 1 d . . .
Br2 Br 0.57432(17) -0.08314(9) 0.55545(6) 0.0293(3) Uani 1 1 d . . .
Br3 Br -0.06483(18) 0.13191(9) 0.55339(7) 0.0365(3) Uani 1 1 d . . .
Br4 Br 0.1461(2) 0.07295(10) 1.19897(7) 0.0387(3) Uani 1 1 d . . .
Br5 Br 0.58532(18) -0.04104(9) 1.08651(7) 0.0324(3) Uani 1 1 d . . .
Br6 Br -0.06370(17) 0.12305(9) 1.00396(7) 0.0315(3) Uani 1 1 d . . .
C1 C 0.3354(17) 0.2125(8) 0.7545(6) 0.024(2) Uani 1 1 d . . .
C2 C 0.2906(17) 0.1944(8) 0.8165(6) 0.027(2) Uani 1 1 d . . .
H2 H 0.3645 0.1556 0.8320 0.033 Uiso 1 1 calc R . .
C3 C 0.1368(17) 0.2337(9) 0.8555(6) 0.029(3) Uani 1 1 d . . .
H3 H 0.1065 0.2213 0.8977 0.035 Uiso 1 1 calc R . .
C4 C 0.0265(16) 0.2907(8) 0.8340(6) 0.025(2) Uani 1 1 d . . .
C5 C 0.0688(17) 0.3038(9) 0.7697(6) 0.026(2) Uani 1 1 d . . .
H5 H -0.0108 0.3389 0.7520 0.032 Uiso 1 1 calc R . .
C6 C 0.2263(15) 0.2664(8) 0.7305(6) 0.022(2) Uani 1 1 d . . .
H6 H 0.2568 0.2783 0.6881 0.027 Uiso 1 1 calc R . .
C7 C -0.1243(17) 0.3344(9) 0.8757(6) 0.028(3) Uani 1 1 d . . .
C8 C -0.2463(16) 0.3769(9) 0.9127(6) 0.026(2) Uani 1 1 d . . .
C9 C -0.3771(16) 0.4383(8) 0.9561(6) 0.024(2) Uani 1 1 d . . .
C10 C -0.3417(16) 0.4762(8) 1.0367(6) 0.024(2) Uani 1 1 d . . .
C11 C -0.4648(17) 0.5377(8) 1.0784(6) 0.026(2) Uani 1 1 d . . .
H11 H -0.4407 0.5641 1.1316 0.032 Uiso 1 1 calc R . .
C12 C -0.1888(17) 0.4479(9) 1.0720(7) 0.029(3) Uani 1 1 d . . .
C13 C -0.0607(17) 0.4157(9) 1.0961(7) 0.029(3) Uani 1 1 d . . .
C14 C 0.0989(16) 0.3730(8) 1.1157(6) 0.026(2) Uani 1 1 d . . .
C15 C 0.1126(16) 0.3534(8) 1.1797(6) 0.028(3) Uani 1 1 d . . .
H15 H 0.0171 0.3711 1.2140 0.033 Uiso 1 1 calc R . .
C16 C 0.2646(17) 0.3082(8) 1.1932(6) 0.028(3) Uani 1 1 d . . .
H16 H 0.2747 0.2957 1.2370 0.034 Uiso 1 1 calc R . .
C17 C 0.4040(16) 0.2808(8) 1.1420(6) 0.024(2) Uani 1 1 d . . .
C18 C 0.3914(17) 0.3007(8) 1.0785(6) 0.030(3) Uani 1 1 d . . .
H18 H 0.4868 0.2827 1.0442 0.036 Uiso 1 1 calc R . .
C19 C 0.2422(17) 0.3460(8) 1.0652(7) 0.029(3) Uani 1 1 d . . .
H19 H 0.2348 0.3594 1.0218 0.034 Uiso 1 1 calc R . .
C20 C 0.628(2) 0.2315(11) 1.2459(7) 0.046(4) Uani 1 1 d . . .
H20A H 0.6740 0.2973 1.2774 0.069 Uiso 1 1 calc R . .
H20B H 0.7253 0.1929 1.2526 0.069 Uiso 1 1 calc R . .
H20C H 0.5024 0.2135 1.2607 0.069 Uiso 1 1 calc R . .
C21 C 0.6414(19) 0.1000(9) 0.7474(7) 0.032(3) Uani 1 1 d . . .
H21A H 0.6845 0.1409 0.8002 0.049 Uiso 1 1 calc R . .
H21B H 0.7551 0.0749 0.7225 0.049 Uiso 1 1 calc R . .
H21C H 0.5454 0.0485 0.7448 0.049 Uiso 1 1 calc R . .
C22 C 0.445(2) 0.3447(10) 0.5914(7) 0.044(4) Uani 1 1 d . . .
H22 H 0.4535 0.2988 0.5427 0.053 Uiso 1 1 calc R . .
C23 C 0.277(2) 0.3897(10) 0.6046(8) 0.045(4) Uani 1 1 d . . .
H23 H 0.1717 0.3742 0.5658 0.054 Uiso 1 1 calc R . .
C24 C 0.268(2) 0.4573(9) 0.6752(7) 0.045(4) Uani 1 1 d . . .
H24 H 0.1567 0.4900 0.6848 0.054 Uiso 1 1 calc R . .
C25 C 0.417(2) 0.4778(10) 0.7316(7) 0.046(4) Uani 1 1 d . . .
H25 H 0.4066 0.5235 0.7802 0.055 Uiso 1 1 calc R . .
C26 C 0.583(2) 0.4323(11) 0.7183(8) 0.044(3) Uani 1 1 d . . .
H26 H 0.6874 0.4468 0.7574 0.053 Uiso 1 1 calc R . .
C27 C 0.596(2) 0.3645(11) 0.6462(8) 0.044(3) Uani 1 1 d . . .
H27 H 0.7086 0.3329 0.6359 0.052 Uiso 1 1 calc R . .
C28 C 1.010(2) 0.6048(12) 0.5900(9) 0.053(4) Uani 1 1 d . . .
H28 H 1.1349 0.5828 0.5879 0.064 Uiso 1 1 calc R . .
C29 C 0.997(2) 0.6935(11) 0.5954(8) 0.047(4) Uani 1 1 d . . .
H29 H 1.1111 0.7331 0.5966 0.056 Uiso 1 1 calc R . .
C30 C 0.818(2) 0.7243(11) 0.5990(8) 0.050(4) Uani 1 1 d . . .
H30 H 0.8101 0.7863 0.6038 0.059 Uiso 1 1 calc R . .
C31 C 0.647(3) 0.6688(13) 0.5959(8) 0.055(4) Uani 1 1 d . . .
H31 H 0.5229 0.6912 0.5976 0.066 Uiso 1 1 calc R . .
C32 C 0.664(2) 0.5805(13) 0.5902(8) 0.056(4) Uani 1 1 d . . .
H32 H 0.5489 0.5407 0.5881 0.067 Uiso 1 1 calc R . .
C33 C 0.845(3) 0.5481(12) 0.5876(9) 0.056(4) Uani 1 1 d . . .
H33 H 0.8537 0.4867 0.5840 0.068 Uiso 1 1 calc R . .
S1 S 0.5290(4) 0.1660(2) 0.70112(16) 0.0262(6) Uani 1 1 d . . .
S2 S 0.5942(5) 0.2145(2) 1.14836(18) 0.0333(7) Uani 1 1 d . . .

loop_
_atom_site_aniso_label
_atom_site_aniso_U_11
_atom_site_aniso_U_22
_atom_site_aniso_U_33
_atom_site_aniso_U_23
_atom_site_aniso_U_13
_atom_site_aniso_U_12
Bi1 0.0220(2) 0.0270(3) 0.0247(2) 0.00784(17) 0.01357(16) 0.00320(17)
Bi2 0.0270(2) 0.0265(3) 0.0252(2) 0.01128(18) 0.01395(17) 0.00226(18)
Br1 0.0349(6) 0.0361(7) 0.0357(6) 0.0127(5) 0.0211(5) -0.0027(5)
Br2 0.0293(6) 0.0292(7) 0.0321(6) 0.0122(5) 0.0156(5) 0.0086(5)
Br3 0.0303(6) 0.0319(7) 0.0354(6) 0.0003(5) 0.0072(5) 0.0061(5)
Br4 0.0466(7) 0.0431(8) 0.0332(6) 0.0183(6) 0.0262(6) 0.0101(6)
Br5 0.0350(6) 0.0381(7) 0.0358(6) 0.0231(5) 0.0196(5) 0.0130(5)
Br6 0.0300(6) 0.0274(6) 0.0375(6) 0.0119(5) 0.0144(5) 0.0028(5)
C1 0.033(6) 0.016(5) 0.021(5) 0.005(4) 0.013(4) 0.002(5)
C2 0.036(6) 0.023(6) 0.023(5) 0.007(5) 0.018(5) 0.004(5)
C3 0.031(6) 0.031(7) 0.025(5) 0.011(5) 0.014(5) 0.003(5)
C4 0.025(6) 0.018(6) 0.028(6) 0.005(5) 0.007(4) 0.001(5)
C5 0.026(6) 0.027(6) 0.031(6) 0.013(5) 0.016(5) 0.009(5)
C6 0.022(5) 0.027(6) 0.020(5) 0.009(4) 0.011(4) 0.006(5)
C7 0.026(6) 0.028(7) 0.025(5) 0.006(5) 0.008(5) 0.000(5)
C8 0.025(6) 0.030(7) 0.023(5) 0.007(5) 0.012(4) 0.004(5)
C9 0.023(5) 0.019(6) 0.027(5) 0.007(4) 0.011(4) 0.003(4)
C10 0.027(6) 0.020(6) 0.024(5) 0.009(4) 0.009(4) -0.002(5)
C11 0.032(6) 0.024(6) 0.025(5) 0.009(5) 0.014(5) 0.005(5)
C12 0.026(6) 0.026(7) 0.034(6) 0.010(5) 0.016(5) 0.001(5)
C13 0.023(6) 0.028(7) 0.030(6) 0.004(5) 0.010(5) -0.001(5)
C14 0.024(5) 0.017(6) 0.028(6) 0.000(4) 0.006(4) 0.002(4)
C15 0.021(5) 0.026(6) 0.027(6) 0.001(5) 0.006(4) -0.001(5)
C16 0.028(6) 0.024(6) 0.021(5) 0.000(5) -0.001(4) -0.004(5)
C17 0.022(5) 0.019(6) 0.028(5) 0.004(4) 0.005(4) 0.005(4)
C18 0.031(6) 0.024(6) 0.027(6) 0.001(5) 0.012(5) -0.002(5)
C19 0.031(6) 0.019(6) 0.035(6) 0.009(5) 0.014(5) 0.000(5)
C20 0.040(8) 0.057(10) 0.038(7) 0.017(7) -0.002(6) 0.012(7)
C21 0.043(7) 0.032(7) 0.028(6) 0.015(5) 0.009(5) 0.015(6)
C22 0.079(11) 0.028(7) 0.028(6) 0.012(6) 0.012(7) 0.012(7)
C23 0.071(10) 0.038(8) 0.035(7) 0.023(6) 0.007(7) 0.012(8)
C24 0.074(10) 0.026(7) 0.042(8) 0.015(6) 0.024(7) 0.022(7)
C25 0.080(11) 0.025(7) 0.031(7) 0.011(6) 0.015(7) -0.004(7)
C26 0.050(8) 0.038(8) 0.043(8) 0.019(7) 0.003(6) -0.011(7)
C27 0.052(9) 0.039(8) 0.047(8) 0.022(7) 0.020(7) 0.006(7)
C28 0.053(10) 0.048(10) 0.055(10) 0.019(8) 0.001(8) 0.001(8)
C29 0.052(9) 0.039(9) 0.048(8) 0.019(7) -0.011(7) -0.003(7)
C30 0.065(10) 0.038(9) 0.037(8) 0.007(6) -0.003(7) 0.007(8)
C31 0.069(11) 0.061(12) 0.027(7) 0.005(7) 0.016(7) 0.016(9)
C32 0.053(10) 0.067(13) 0.041(8) 0.016(8) 0.018(7) -0.002(9)
C33 0.071(11) 0.043(10) 0.051(9) 0.016(8) 0.002(8) 0.004(9)
S1 0.0289(14) 0.0222(15) 0.0279(13) 0.0082(11) 0.0153(11) 0.0052(12)
S2 0.0285(15) 0.0302(17) 0.0384(16) 0.0095(13) 0.0094(13) 0.0054(13)

loop_
_atom_type_symbol
_atom_type_description
_atom_type_scat_dispersion_real
_atom_type_scat_dispersion_imag
_atom_type_scat_source
C C 0.0033 0.0016 'International Tables Vol C Tables 4.2.6.8 and 6.1.1.4'
H H 0.0000 0.0000 'International Tables Vol C Tables 4.2.6.8 and 6.1.1.4'
S S 0.1246 0.1234 'International Tables Vol C Tables 4.2.6.8 and 6.1.1.4'
Br Br -0.2901 2.4595 'International Tables Vol C Tables 4.2.6.8 and 6.1.1.4'
Bi Bi -4.1077 10.2566 'International Tables Vol C Tables 4.2.6.8 and 6.1.1.4'

loop_
_geom_angle_atom_site_label_1
_geom_angle_atom_site_label_2
_geom_angle_atom_site_label_3
_geom_angle
_geom_angle_site_symmetry_1
_geom_angle_site_symmetry_3
_geom_angle_publ_flag
Br1 Bi1 Br2 94.06(4) . . ?
Br1 Bi1 Br3 95.16(5) . 2_556 ?
Br2 Bi1 Br3 88.29(4) . 2_556 ?
Br1 Bi1 S1 86.09(6) . . ?
Br2 Bi1 S1 85.43(6) . . ?
Br3 Bi1 S1 173.67(6) 2_556 . ?
Br1 Bi1 Br3 98.00(4) . . ?
Br2 Bi1 Br3 167.25(4) . . ?
Br3 Bi1 Br3 86.51(4) 2_556 . ?
S1 Bi1 Br3 99.47(6) . . ?
Br4 Bi2 Br5 97.18(4) . . ?
Br4 Bi2 Br6 93.80(4) . 2_557 ?
Br5 Bi2 Br6 87.68(4) . 2_557 ?
Br4 Bi2 S2 90.76(7) . . ?
Br5 Bi2 S2 80.19(7) . . ?
Br6 Bi2 S2 167.49(7) 2_557 . ?
Br4 Bi2 Br6 97.74(4) . . ?
Br5 Bi2 Br6 163.93(4) . . ?
Br6 Bi2 Br6 85.40(4) 2_557 . ?
S2 Bi2 Br6 105.53(7) . . ?
Br4 Bi2 Br5 172.37(4) . 2_657 ?
Br5 Bi2 Br5 89.69(3) . 2_657 ?
Br6 Bi2 Br5 89.78(4) 2_557 2_657 ?
S2 Bi2 Br5 87.12(7) . 2_657 ?
Br6 Bi2 Br5 75.81(3) . 2_657 ?
Bi1 Br3 Bi1 93.49(4) 2_556 . ?
Bi2 Br5 Bi2 90.31(3) . 2_657 ?
Bi2 Br6 Bi2 94.60(4) 2_557 . ?
C6 C1 C2 120.8(10) . . ?
C6 C1 S1 116.3(8) . . ?
C2 C1 S1 122.9(9) . . ?
C3 C2 C1 119.4(11) . . ?
C3 C2 H2 120.3 . . ?
C1 C2 H2 120.3 . . ?
C4 C3 C2 121.4(11) . . ?
C4 C3 H3 119.3 . . ?
C2 C3 H3 119.3 . . ?
C3 C4 C5 117.8(10) . . ?
C3 C4 C7 121.5(11) . . ?
C5 C4 C7 120.6(11) . . ?
C4 C5 C6 121.6(11) . . ?
C4 C5 H5 119.2 . . ?
C6 C5 H5 119.2 . . ?
C1 C6 C5 118.9(10) . . ?
C1 C6 H6 120.6 . . ?
C5 C6 H6 120.6 . . ?
C8 C7 C4 176.1(13) . . ?
C7 C8 C9 172.3(13) . . ?
C11 C9 C10 119.7(10) 2_467 . ?
C11 C9 C8 121.5(10) 2_467 . ?
C10 C9 C8 118.8(10) . . ?
C11 C10 C12 121.4(10) . . ?
C11 C10 C9 118.7(10) . . ?
C12 C10 C9 119.9(10) . . ?
C10 C11 C9 121.6(10) . 2_467 ?
C10 C11 H11 119.2 . . ?
C9 C11 H11 119.2 2_467 . ?
C13 C12 C10 173.8(13) . . ?
C12 C13 C14 172.9(12) . . ?
C15 C14 C19 119.1(11) . . ?
C15 C14 C13 123.2(10) . . ?
C19 C14 C13 117.6(11) . . ?
C16 C15 C14 120.2(11) . . ?
C16 C15 H15 119.9 . . ?
C14 C15 H15 119.9 . . ?
C15 C16 C17 119.8(11) . . ?
C15 C16 H16 120.1 . . ?
C17 C16 H16 120.1 . . ?
C18 C17 C16 120.1(11) . . ?
C18 C17 S2 115.3(9) . . ?
C16 C17 S2 124.5(9) . . ?
C19 C18 C17 120.3(11) . . ?
C19 C18 H18 119.8 . . ?
C17 C18 H18 119.8 . . ?
C18 C19 C14 120.4(11) . . ?
C18 C19 H19 119.8 . . ?
C14 C19 H19 119.8 . . ?
S2 C20 H20A 109.5 . . ?
S2 C20 H20B 109.5 . . ?
H20A C20 H20B 109.5 . . ?
S2 C20 H20C 109.5 . . ?
H20A C20 H20C 109.5 . . ?
H20B C20 H20C 109.5 . . ?
S1 C21 H21A 109.5 . . ?
S1 C21 H21B 109.5 . . ?
H21A C21 H21B 109.5 . . ?
S1 C21 H21C 109.5 . . ?
H21A C21 H21C 109.5 . . ?
H21B C21 H21C 109.5 . . ?
C27 C22 C23 121.9(13) . . ?
C27 C22 H22 119.1 . . ?
C23 C22 H22 119.1 . . ?
C24 C23 C22 118.3(14) . . ?
C24 C23 H23 120.8 . . ?
C22 C23 H23 120.8 . . ?
C25 C24 C23 121.0(14) . . ?
C25 C24 H24 119.5 . . ?
C23 C24 H24 119.5 . . ?
C24 C25 C26 120.5(13) . . ?
C24 C25 H25 119.8 . . ?
C26 C25 H25 119.8 . . ?
C25 C26 C27 119.0(13) . . ?
C25 C26 H26 120.5 . . ?
C27 C26 H26 120.5 . . ?
C22 C27 C26 119.3(14) . . ?
C22 C27 H27 120.4 . . ?
C26 C27 H27 120.4 . . ?
C33 C28 C29 120.0(17) . . ?
C33 C28 H28 120.0 . . ?
C29 C28 H28 120.0 . . ?
C30 C29 C28 119.3(16) . . ?
C30 C29 H29 120.3 . . ?
C28 C29 H29 120.3 . . ?
C29 C30 C31 122.4(16) . . ?
C29 C30 H30 118.8 . . ?
C31 C30 H30 118.8 . . ?
C32 C31 C30 117.4(16) . . ?
C32 C31 H31 121.3 . . ?
C30 C31 H31 121.3 . . ?
C31 C32 C33 121.2(17) . . ?
C31 C32 H32 119.4 . . ?
C33 C32 H32 119.4 . . ?
C28 C33 C32 119.7(17) . . ?
C28 C33 H33 120.2 . . ?
C32 C33 H33 120.2 . . ?
C1 S1 C21 104.9(5) . . ?
C1 S1 Bi1 96.0(4) . . ?
C21 S1 Bi1 102.8(4) . . ?
C17 S2 C20 105.4(6) . . ?
C17 S2 Bi2 84.4(4) . . ?
C20 S2 Bi2 106.3(6) . . ?

loop_
_geom_bond_atom_site_label_1
_geom_bond_atom_site_label_2
_geom_bond_distance
_geom_bond_site_symmetry_2
_geom_bond_publ_flag
Bi1 Br1 2.6149(13) . ?
Bi1 Br2 2.6976(13) . ?
Bi1 Br3 2.7801(14) 2_556 ?
Bi1 S1 3.017(3) . ?
Bi1 Br3 3.1308(14) . ?
Bi2 Br4 2.6216(13) . ?
Bi2 Br5 2.7011(13) . ?
Bi2 Br6 2.7235(14) 2_557 ?
Bi2 S2 3.042(3) . ?
Bi2 Br6 3.1497(14) . ?
Bi2 Br5 3.2298(13) 2_657 ?
Br3 Bi1 2.7801(13) 2_556 ?
Br5 Bi2 3.2298(13) 2_657 ?
Br6 Bi2 2.7236(14) 2_557 ?
C1 C6 1.374(16) . ?
C1 C2 1.397(14) . ?
C1 S1 1.777(11) . ?
C2 C3 1.391(15) . ?
C2 H2 0.9500 . ?
C3 C4 1.390(17) . ?
C3 H3 0.9500 . ?
C4 C5 1.396(15) . ?
C4 C7 1.420(15) . ?
C5 C6 1.407(14) . ?
C5 H5 0.9500 . ?
C6 H6 0.9500 . ?
C7 C8 1.214(15) . ?
C8 C9 1.441(15) . ?
C9 C11 1.397(16) 2_467 ?
C9 C10 1.438(15) . ?
C10 C11 1.392(15) . ?
C10 C12 1.416(16) . ?
C11 C9 1.397(16) 2_467 ?
C11 H11 0.9500 . ?
C12 C13 1.211(17) . ?
C13 C14 1.442(17) . ?
C14 C15 1.400(16) . ?
C14 C19 1.415(15) . ?
C15 C16 1.383(16) . ?
C15 H15 0.9500 . ?
C16 C17 1.403(15) . ?
C16 H16 0.9500 . ?
C17 C18 1.392(16) . ?
C17 S2 1.773(11) . ?
C18 C19 1.367(17) . ?
C18 H18 0.9500 . ?
C19 H19 0.9500 . ?
C20 S2 1.811(13) . ?
C20 H20A 0.9800 . ?
C20 H20B 0.9800 . ?
C20 H20C 0.9800 . ?
C21 S1 1.813(12) . ?
C21 H21A 0.9800 . ?
C21 H21B 0.9800 . ?
C21 H21C 0.9800 . ?
C22 C27 1.36(2) . ?
C22 C23 1.39(2) . ?
C22 H22 0.9500 . ?
C23 C24 1.379(19) . ?
C23 H23 0.9500 . ?
C24 C25 1.36(2) . ?
C24 H24 0.9500 . ?
C25 C26 1.39(2) . ?
C25 H25 0.9500 . ?
C26 C27 1.40(2) . ?
C26 H26 0.9500 . ?
C27 H27 0.9500 . ?
C28 C33 1.37(2) . ?
C28 C29 1.37(2) . ?
C28 H28 0.9500 . ?
C29 C30 1.36(2) . ?
C29 H29 0.9500 . ?
C30 C31 1.38(2) . ?
C30 H30 0.9500 . ?
C31 C32 1.37(2) . ?
C31 H31 0.9500 . ?
C32 C33 1.38(2) . ?
C32 H32 0.9500 . ?
C33 H33 0.9500 . ?

loop_
_geom_torsion_atom_site_label_1
_geom_torsion_atom_site_label_2
_geom_torsion_atom_site_label_3
_geom_torsion_atom_site_label_4
_geom_torsion
_geom_torsion_site_symmetry_1
_geom_torsion_site_symmetry_2
_geom_torsion_site_symmetry_3
_geom_torsion_site_symmetry_4
_geom_torsion_publ_flag
Br1 Bi1 Br3 Bi1 -94.73(5) . . . 2_556 ?
Br2 Bi1 Br3 Bi1 66.12(19) . . . 2_556 ?
Br3 Bi1 Br3 Bi1 0.0 2_556 . . 2_556 ?
S1 Bi1 Br3 Bi1 177.93(6) . . . 2_556 ?
Br4 Bi2 Br5 Bi2 -176.67(4) . . . 2_657 ?
Br6 Bi2 Br5 Bi2 89.79(4) 2_557 . . 2_657 ?
S2 Bi2 Br5 Bi2 -87.14(7) . . . 2_657 ?
Br6 Bi2 Br5 Bi2 25.28(15) . . . 2_657 ?
Br5 Bi2 Br5 Bi2 -0.002(1) 2_657 . . 2_657 ?
Br4 Bi2 Br6 Bi2 -93.22(4) . . . 2_557 ?
Br5 Bi2 Br6 Bi2 64.80(15) . . . 2_557 ?
Br6 Bi2 Br6 Bi2 -0.001(2) 2_557 . . 2_557 ?
S2 Bi2 Br6 Bi2 173.82(7) . . . 2_557 ?
Br5 Bi2 Br6 Bi2 90.94(4) 2_657 . . 2_557 ?
C6 C1 C2 C3 -1.7(18) . . . . ?
S1 C1 C2 C3 179.9(9) . . . . ?
C1 C2 C3 C4 0.0(19) . . . . ?
C2 C3 C4 C5 3.0(18) . . . . ?
C2 C3 C4 C7 -176.9(11) . . . . ?
C3 C4 C5 C6 -4.4(18) . . . . ?
C7 C4 C5 C6 175.5(11) . . . . ?
C2 C1 C6 C5 0.3(18) . . . . ?
S1 C1 C6 C5 178.9(9) . . . . ?
C4 C5 C6 C1 2.8(18) . . . . ?
C11 C9 C10 C11 -1.4(19) 2_467 . . . ?
C8 C9 C10 C11 178.1(11) . . . . ?
C11 C9 C10 C12 176.3(10) 2_467 . . . ?
C8 C9 C10 C12 -4.3(17) . . . . ?
C12 C10 C11 C9 -176.2(11) . . . 2_467 ?
C9 C10 C11 C9 1.4(19) . . . 2_467 ?
C19 C14 C15 C16 0.1(17) . . . . ?
C13 C14 C15 C16 176.8(11) . . . . ?
C14 C15 C16 C17 -0.9(17) . . . . ?
C15 C16 C17 C18 1.2(17) . . . . ?
C15 C16 C17 S2 -174.8(9) . . . . ?
C16 C17 C18 C19 -0.7(18) . . . . ?
S2 C17 C18 C19 175.6(9) . . . . ?
C17 C18 C19 C14 -0.1(18) . . . . ?
C15 C14 C19 C18 0.4(18) . . . . ?
C13 C14 C19 C18 -176.5(11) . . . . ?
C27 C22 C23 C24 1(2) . . . . ?
C22 C23 C24 C25 -2(2) . . . . ?
C23 C24 C25 C26 1(2) . . . . ?
C24 C25 C26 C27 0(2) . . . . ?
C23 C22 C27 C26 0(2) . . . . ?
C25 C26 C27 C22 0(2) . . . . ?
C33 C28 C29 C30 1(2) . . . . ?
C28 C29 C30 C31 -1(2) . . . . ?
C29 C30 C31 C32 1(2) . . . . ?
C30 C31 C32 C33 0(2) . . . . ?
C29 C28 C33 C32 0(2) . . . . ?
C31 C32 C33 C28 -1(2) . . . . ?
C6 C1 S1 C21 179.8(9) . . . . ?
C2 C1 S1 C21 -1.7(12) . . . . ?
C6 C1 S1 Bi1 -75.3(9) . . . . ?
C2 C1 S1 Bi1 103.2(10) . . . . ?
Br1 Bi1 S1 C1 -54.4(4) . . . . ?
Br2 Bi1 S1 C1 -148.8(4) . . . . ?
Br3 Bi1 S1 C1 43.1(4) . . . . ?
Br1 Bi1 S1 C21 52.4(4) . . . . ?
Br2 Bi1 S1 C21 -42.0(4) . . . . ?
Br3 Bi1 S1 C21 149.9(4) . . . . ?
C18 C17 S2 C20 162.0(10) . . . . ?
C16 C17 S2 C20 -21.9(12) . . . . ?
C18 C17 S2 Bi2 -92.6(9) . . . . ?
C16 C17 S2 Bi2 83.5(10) . . . . ?
Br4 Bi2 S2 C17 -82.3(4) . . . . ?
Br5 Bi2 S2 C17 -179.5(4) . . . . ?
Br6 Bi2 S2 C17 166.2(4) 2_557 . . . ?
Br6 Bi2 S2 C17 15.9(4) . . . . ?
Br5 Bi2 S2 C17 90.3(4) 2_657 . . . ?
Br4 Bi2 S2 C20 22.1(5) . . . . ?
Br5 Bi2 S2 C20 -75.0(5) . . . . ?
Br6 Bi2 S2 C20 -89.4(6) 2_557 . . . ?
Br6 Bi2 S2 C20 120.4(5) . . . . ?
Br5 Bi2 S2 C20 -165.2(5) 2_657 . . . ?
